data_1552081
loop_
_publ_author_name
'Sch\"odel, Frauke'
'Lerner, Hans-Wolfram'
'Trageser, Timo'
'Bolte, Michael'

_publ_section_title
;
 Iodo(triphenyl)silane
;
_journal_coeditor_code HB4304
_journal_issue 7
_journal_name_full IUCrData
_journal_page_first x190959
_journal_paper_doi 10.1107/S2414314619009593
_journal_volume 4
_journal_year 2019
_chemical_formula_iupac 'C18 H15 I Si'
_chemical_formula_moiety 'C18 H15 I Si'
_chemical_formula_sum 'C18 H15 I Si'
_chemical_formula_weight 386.29
_chemical_name_systematic
;
Iodo(triphenyl)silane
;
_space_group_crystal_system monoclinic
_space_group_IT_number 15
_space_group_name_Hall '-C 2yc'
_space_group_name_H-M_alt 'C 1 2/c 1'
_symmetry_space_group_name_Hall '-C 2yc'
_symmetry_space_group_name_H-M 'C 1 2/c 1'
_atom_sites_solution_hydrogens geom
_atom_sites_solution_primary direct
_audit_creation_method SHELXL-2018/3
_cell_angle_alpha 90
_cell_angle_beta 112.379(4)
_cell_angle_gamma 90
_cell_formula_units_Z 8
_cell_length_a 16.0488(8)
_cell_length_b 11.2984(6)
_cell_length_c 19.6480(10)
_cell_measurement_reflns_used 12164
_cell_measurement_temperature 173(2)
_cell_measurement_theta_max 26.2
_cell_measurement_theta_min 3.42
_cell_volume 3294.4(3)
_computing_cell_refinement
;
X-AREA (Stoe & Cie, 2001)
;
_computing_data_collection
;
X-AREA (Stoe & Cie, 2001)
;
_computing_data_reduction
;
X-AREA (Stoe & Cie, 2001)
;
_computing_molecular_graphics
;
XP in SHELXTL-Plus (Sheldrick, 2008)
;
_computing_publication_material
;
SHELXL2018 (Sheldrick, 2015) and publCIF (Westrip, 2010)
;
_computing_structure_refinement
;
SHELXL2018 (Sheldrick, 2015)
;
_computing_structure_solution
;
SHELXS (Sheldrick, 2008)
;
_diffrn_ambient_temperature 173(2)
_diffrn_measured_fraction_theta_full 0.998
_diffrn_measured_fraction_theta_max 0.998
_diffrn_measurement_device_type 'Stoe IPDS II two-circle'
_diffrn_measurement_method \w
_diffrn_radiation_type MoK\a
_diffrn_radiation_wavelength 0.71073
_diffrn_reflns_av_R_equivalents 0.0524
_diffrn_reflns_av_unetI/netI 0.0319
_diffrn_reflns_limit_h_max 19
_diffrn_reflns_limit_h_min -19
_diffrn_reflns_limit_k_max 13
_diffrn_reflns_limit_k_min -13
_diffrn_reflns_limit_l_max 23
_diffrn_reflns_limit_l_min -23
_diffrn_reflns_number 12164
_diffrn_reflns_theta_full 25.000
_diffrn_reflns_theta_max 25.023
_diffrn_reflns_theta_min 3.537
_diffrn_source 'Genix 3D I\mS microfocus X-ray source'
_exptl_absorpt_coefficient_mu 2.005
_exptl_absorpt_correction_T_max 1.000
_exptl_absorpt_correction_T_min 0.411
_exptl_absorpt_correction_type multi-scan
_exptl_absorpt_process_details
;
(X-AREA; Stoe & Cie, 2001)
;
_exptl_crystal_colour colourless
_exptl_crystal_density_diffrn 1.558
_exptl_crystal_description block
_exptl_crystal_F_000 1520
_exptl_crystal_size_max 0.230
_exptl_crystal_size_mid 0.140
_exptl_crystal_size_min 0.130
_refine_diff_density_max 1.023
_refine_diff_density_min -0.800
_refine_ls_extinction_method none
_refine_ls_goodness_of_fit_ref 1.341
_refine_ls_hydrogen_treatment constr
_refine_ls_matrix_type full
_refine_ls_number_parameters 181
_refine_ls_number_reflns 2901
_refine_ls_number_restraints 0
_refine_ls_restrained_S_all 1.341
_refine_ls_R_factor_all 0.0993
_refine_ls_R_factor_gt 0.0727
_refine_ls_shift/su_max 0.000
_refine_ls_shift/su_mean 0.000
_refine_ls_structure_factor_coef Fsqd
_refine_ls_weighting_details 'w=1/[\s^2^(Fo^2^)+(0.0192P)^2^+60.7486P] where P=(Fo^2^+2Fc^2^)/3'
_refine_ls_weighting_scheme calc
_refine_ls_wR_factor_gt 0.1369
_refine_ls_wR_factor_ref 0.1528
_reflns_number_gt 2338
_reflns_number_total 2901
_reflns_threshold_expression 'I > 2\s(I)'
_cod_data_source_file hb4304sup1.cif
_cod_data_source_block I
_cod_database_code 1552081
_shelx_space_group_comment
;
The symmetry employed for this shelxl refinement is uniquely defined
by the following loop, which should always be used as a source of
symmetry information in preference to the above space-group names.
They are only intended as comments.
;
_shelx_estimated_absorpt_t_min 0.656
_shelx_estimated_absorpt_t_max 0.781

loop_
_space_group_symop_operation_xyz
'x, y, z'
'-x, y, -z+1/2'
'x+1/2, y+1/2, z'
'-x+1/2, y+1/2, -z+1/2'
'-x, -y, -z'
'x, -y, z-1/2'
'-x+1/2, -y+1/2, -z'
'x+1/2, -y+1/2, z-1/2'

loop_
_atom_site_type_symbol
_atom_site_label
_atom_site_fract_x
_atom_site_fract_y
_atom_site_fract_z
_atom_site_U_iso_or_equiv
_atom_site_adp_type
_atom_site_calc_flag
_atom_site_occupancy
I I1 0.48451(4) 0.29151(7) 0.36275(4) 0.0545(3) Uani d 1
Si Si1 0.37819(15) 0.2688(2) 0.42609(12) 0.0318(5) Uani d 1
C C1 0.3086(5) 0.4064(7) 0.4073(4) 0.0286(18) Uani d 1
C C2 0.3497(6) 0.5180(8) 0.4247(5) 0.040(2) Uani d 1
H H2 0.413607 0.523733 0.445319 0.048 Uiso calc 1
C C3 0.2981(7) 0.6198(8) 0.4121(5) 0.046(2) Uani d 1
H H3 0.326338 0.694979 0.424663 0.055 Uiso calc 1
C C4 0.2059(7) 0.6116(8) 0.3814(6) 0.051(3) Uani d 1
H H4 0.170471 0.681529 0.372985 0.062 Uiso calc 1
C C5 0.1639(6) 0.5031(9) 0.3626(5) 0.044(2) Uani d 1
H H5 0.100048 0.498101 0.340368 0.053 Uiso calc 1
C C6 0.2161(6) 0.4014(8) 0.3766(5) 0.0342(19) Uani d 1
H H6 0.187274 0.326477 0.364695 0.041 Uiso calc 1
C C11 0.3062(5) 0.1356(7) 0.3867(5) 0.0319(19) Uani d 1
C C12 0.2905(6) 0.0529(8) 0.4309(5) 0.038(2) Uani d 1
H H12 0.319523 0.061021 0.482753 0.046 Uiso calc 1
C C13 0.2340(6) -0.0425(8) 0.4028(5) 0.038(2) Uani d 1
H H13 0.223722 -0.098452 0.434838 0.045 Uiso calc 1
C C14 0.1922(6) -0.0554(8) 0.3269(5) 0.044(2) Uani d 1
H H14 0.153113 -0.120504 0.306742 0.052 Uiso calc 1
C C15 0.2075(6) 0.0254(8) 0.2818(5) 0.044(2) Uani d 1
H H15 0.179228 0.016171 0.229906 0.053 Uiso calc 1
C C16 0.2637(6) 0.1206(8) 0.3105(5) 0.040(2) Uani d 1
H H16 0.273743 0.176448 0.278260 0.048 Uiso calc 1
C C21 0.4477(5) 0.2505(7) 0.5266(5) 0.0320(19) Uani d 1
C C22 0.4370(6) 0.3288(8) 0.5773(5) 0.039(2) Uani d 1
H H22 0.395100 0.392077 0.560743 0.047 Uiso calc 1
C C23 0.4872(7) 0.3149(9) 0.6516(5) 0.046(2) Uani d 1
H H23 0.480875 0.369976 0.685812 0.055 Uiso calc 1
C C24 0.5469(6) 0.2206(9) 0.6765(5) 0.045(2) Uani d 1
H H24 0.579917 0.209497 0.727698 0.054 Uiso calc 1
C C25 0.5576(6) 0.1433(9) 0.6260(5) 0.047(2) Uani d 1
H H25 0.599434 0.079949 0.642366 0.056 Uiso calc 1
C C26 0.5082(6) 0.1578(8) 0.5524(5) 0.044(2) Uani d 1
H H26 0.515407 0.103099 0.518381 0.052 Uiso calc 1

loop_
_atom_site_aniso_label
_atom_site_aniso_U_11
_atom_site_aniso_U_22
_atom_site_aniso_U_33
_atom_site_aniso_U_12
_atom_site_aniso_U_13
_atom_site_aniso_U_23
I1 0.0438(4) 0.0704(5) 0.0570(4) 0.0112(4) 0.0277(3) 0.0091(4)
Si1 0.0317(12) 0.0303(12) 0.0301(12) 0.0037(10) 0.0080(10) -0.0003(10)
C1 0.032(4) 0.029(4) 0.025(4) 0.002(3) 0.010(3) 0.004(3)
C2 0.036(5) 0.044(5) 0.043(5) 0.000(4) 0.018(4) 0.000(4)
C3 0.056(6) 0.027(5) 0.058(6) 0.003(4) 0.025(5) -0.001(4)
C4 0.063(7) 0.030(5) 0.069(7) 0.018(5) 0.034(6) 0.013(5)
C5 0.024(4) 0.050(6) 0.056(6) 0.012(4) 0.013(4) 0.003(5)
C6 0.037(5) 0.028(4) 0.035(5) -0.004(4) 0.012(4) 0.001(4)
C11 0.029(4) 0.030(4) 0.036(5) 0.012(4) 0.011(4) 0.002(4)
C12 0.041(5) 0.040(5) 0.028(5) 0.005(4) 0.007(4) -0.008(4)
C13 0.045(5) 0.038(5) 0.036(5) -0.006(4) 0.021(4) -0.003(4)
C14 0.040(5) 0.033(5) 0.055(6) -0.007(4) 0.015(5) -0.012(5)
C15 0.047(5) 0.046(6) 0.030(5) -0.002(4) 0.003(4) -0.010(4)
C16 0.048(5) 0.042(5) 0.026(4) 0.011(4) 0.010(4) 0.008(4)
C21 0.032(4) 0.023(4) 0.039(5) -0.006(3) 0.011(4) -0.002(3)
C22 0.036(5) 0.045(5) 0.034(5) 0.011(4) 0.010(4) 0.006(4)
C23 0.056(6) 0.045(6) 0.032(5) -0.004(5) 0.011(4) 0.000(4)
C24 0.038(5) 0.055(6) 0.034(5) -0.001(5) 0.005(4) 0.013(5)
C25 0.031(5) 0.045(6) 0.053(6) 0.008(4) 0.003(4) 0.006(5)
C26 0.036(5) 0.037(5) 0.048(6) 0.011(4) 0.006(4) -0.003(4)

loop_
_atom_type_symbol
_atom_type_description
_atom_type_scat_dispersion_real
_atom_type_scat_dispersion_imag
_atom_type_scat_source
C C 0.0033 0.0016 'International Tables Vol C Tables 4.2.6.8 and 6.1.1.4'
H H 0.0000 0.0000 'International Tables Vol C Tables 4.2.6.8 and 6.1.1.4'
I I -0.4742 1.8119 'International Tables Vol C Tables 4.2.6.8 and 6.1.1.4'
Si Si 0.0817 0.0704 'International Tables Vol C Tables 4.2.6.8 and 6.1.1.4'

loop_
_geom_angle_atom_site_label_1
_geom_angle_atom_site_label_2
_geom_angle_atom_site_label_3
_geom_angle
C1 Si1 C21 111.8(4)
C1 Si1 C11 111.0(4)
C21 Si1 C11 111.9(4)
C1 Si1 I1 106.8(3)
C21 Si1 I1 107.0(3)
C11 Si1 I1 108.0(3)
C6 C1 C2 118.2(8)
C6 C1 Si1 121.2(6)
C2 C1 Si1 120.6(6)
C3 C2 C1 120.6(8)
C3 C2 H2 119.7
C1 C2 H2 119.7
C4 C3 C2 119.7(9)
C4 C3 H3 120.2
C2 C3 H3 120.2
C3 C4 C5 120.8(9)
C3 C4 H4 119.6
C5 C4 H4 119.6
C4 C5 C6 119.1(8)
C4 C5 H5 120.4
C6 C5 H5 120.4
C1 C6 C5 121.6(8)
C1 C6 H6 119.2
C5 C6 H6 119.2
C12 C11 C16 117.8(8)
C12 C11 Si1 121.4(6)
C16 C11 Si1 120.8(7)
C11 C12 C13 122.2(8)
C11 C12 H12 118.9
C13 C12 H12 118.9
C12 C13 C14 119.1(8)
C12 C13 H13 120.5
C14 C13 H13 120.5
C15 C14 C13 119.8(8)
C15 C14 H14 120.1
C13 C14 H14 120.1
C14 C15 C16 120.6(8)
C14 C15 H15 119.7
C16 C15 H15 119.7
C15 C16 C11 120.6(8)
C15 C16 H16 119.7
C11 C16 H16 119.7
C26 C21 C22 118.6(8)
C26 C21 Si1 121.5(7)
C22 C21 Si1 119.9(6)
C23 C22 C21 120.2(8)
C23 C22 H22 119.9
C21 C22 H22 119.9
C22 C23 C24 120.4(9)
C22 C23 H23 119.8
C24 C23 H23 119.8
C25 C24 C23 119.2(8)
C25 C24 H24 120.4
C23 C24 H24 120.4
C26 C25 C24 120.2(9)
C26 C25 H25 119.9
C24 C25 H25 119.9
C25 C26 C21 121.4(9)
C25 C26 H26 119.3
C21 C26 H26 119.3

loop_
_geom_bond_atom_site_label_1
_geom_bond_atom_site_label_2
_geom_bond_distance
I1 Si1 2.478(2)
Si1 C1 1.867(8)
Si1 C21 1.873(9)
Si1 C11 1.876(9)
C1 C6 1.374(11)
C1 C2 1.405(12)
C2 C3 1.384(12)
C2 H2 0.9500
C3 C4 1.373(14)
C3 H3 0.9500
C4 C5 1.380(14)
C4 H4 0.9500
C5 C6 1.387(12)
C5 H5 0.9500
C6 H6 0.9500
C11 C12 1.363(12)
C11 C16 1.399(12)
C12 C13 1.382(12)
C12 H12 0.9500
C13 C14 1.389(13)
C13 H13 0.9500
C14 C15 1.360(13)
C14 H14 0.9500
C15 C16 1.379(13)
C15 H15 0.9500
C16 H16 0.9500
C21 C26 1.386(12)
C21 C22 1.391(12)
C22 C23 1.382(12)
C22 H22 0.9500
C23 C24 1.391(13)
C23 H23 0.9500
C24 C25 1.381(14)
C24 H24 0.9500
C25 C26 1.368(13)
C25 H25 0.9500
C26 H26 0.9500

loop_
_geom_torsion_atom_site_label_1
_geom_torsion_atom_site_label_2
_geom_torsion_atom_site_label_3
_geom_torsion_atom_site_label_4
_geom_torsion
C21 Si1 C1 C6 -118.2(7)
C11 Si1 C1 C6 7.5(8)
I1 Si1 C1 C6 125.0(7)
C21 Si1 C1 C2 61.3(8)
C11 Si1 C1 C2 -173.0(7)
I1 Si1 C1 C2 -55.5(7)
C6 C1 C2 C3 0.9(13)
Si1 C1 C2 C3 -178.7(7)
C1 C2 C3 C4 -0.9(14)
C2 C3 C4 C5 -0.3(16)
C3 C4 C5 C6 1.4(15)
C2 C1 C6 C5 0.3(13)
Si1 C1 C6 C5 179.8(7)
C4 C5 C6 C1 -1.4(14)
C1 Si1 C11 C12 -109.8(7)
C21 Si1 C11 C12 15.9(8)
I1 Si1 C11 C12 133.5(6)
C1 Si1 C11 C16 67.7(8)
C21 Si1 C11 C16 -166.6(7)
I1 Si1 C11 C16 -49.1(7)
C16 C11 C12 C13 -0.9(13)
Si1 C11 C12 C13 176.6(7)
C11 C12 C13 C14 0.7(14)
C12 C13 C14 C15 0.0(14)
C13 C14 C15 C16 -0.4(14)
C14 C15 C16 C11 0.1(14)
C12 C11 C16 C15 0.5(13)
Si1 C11 C16 C15 -177.0(7)
C1 Si1 C21 C26 -176.4(7)
C11 Si1 C21 C26 58.4(8)
I1 Si1 C21 C26 -59.8(7)
C1 Si1 C21 C22 5.8(8)
C11 Si1 C21 C22 -119.4(7)
I1 Si1 C21 C22 122.4(7)
C26 C21 C22 C23 1.2(13)
Si1 C21 C22 C23 179.1(7)
C21 C22 C23 C24 -1.8(14)
C22 C23 C24 C25 2.1(14)
C23 C24 C25 C26 -1.7(15)
C24 C25 C26 C21 1.2(15)
C22 C21 C26 C25 -0.9(14)
Si1 C21 C26 C25 -178.7(7)

_cod_database_fobs_code 1552081
